data_1534742
loop_
_publ_author_name
'Lueer, B.'
'Jansen, M.'

_publ_section_title
;
 Darstellung und Kristallstrukturen von
 Alkalimetallcyclohexaphosphaten(III) (6P-P)
;
_journal_name_full 'Zeitschrift fuer Anorganische und Allgemeine Chemie'
_journal_page_first 51
_journal_page_last 63
_journal_volume 601
_journal_year 1991
_chemical_formula_sum 'Cs6 H16 O20 P6'
_chemical_name_systematic 'Cs6 (P6 O12) (H2 O)8'
_space_group_IT_number 14
_symmetry_space_group_name_Hall '-P 2yn'
_symmetry_space_group_name_H-M 'P 1 21/n 1'
_cell_angle_alpha 90
_cell_angle_beta 103.865
_cell_angle_gamma 90
_cell_formula_units_Z 2
_cell_length_a 9.496
_cell_length_b 9.6597
_cell_length_c 15.6176
_cell_volume 1390.838
_citation_journal_id_ASTM ZAACAB
_cod_data_source_file Lueer_ZAACAB_1991_66.cif
_cod_data_source_block H16Cs6O20P6
_cod_original_sg_symbol_Hall '-P 2ybc (x-z,y,z)'
_cod_original_formula_sum 'H16 Cs6 O20 P6'
_cod_database_code 1534742

loop_
_symmetry_equiv_pos_as_xyz
x,y,z
-x+1/2,y+1/2,-z+1/2
-x,-y,-z
x-1/2,-y-1/2,z-1/2

loop_
_atom_site_label
_atom_site_type_symbol
_atom_site_fract_x
_atom_site_fract_y
_atom_site_fract_z
_atom_site_occupancy
_atom_site_U_iso_or_equiv
O8 O-2 0.0879 1.0442 0.3644 1 0.0
P2 P+3 0.0561 0.7963 0.0452 1 0.0
Cs2 Cs+1 0.22229 0.97687 0.56751 1 0.0
O9 O-2 0.4448 0.9574 0.3491 1 0.0
O6 O-2 0.2413 0.8067 -0.0856 1 0.0
Cs1 Cs+1 0.30653 0.21877 0.18259 1 0.0
O4 O-2 -0.0627 0.7151 -0.0168 1 0.0
Cs3 Cs+1 0.53066 -0.15224 0.18481 1 0.0
P1 P+3 -0.0499 0.9376 0.1233 1 0.0
O3 O-2 0.1673 0.7119 0.1118 1 0.0
O10 O-2 0.838 0.6342 0.2654 1 0.0
P3 P+3 0.1874 0.9143 -0.0301 1 0.0
O5 O-2 0.3001 0.9958 0.035 1 0.0
O2 O-2 0.0647 1.0155 0.1884 1 0.0
O7 O-2 0.4551 1.2277 0.0141 1 0.0
O1 O-2 -0.1542 0.8494 0.1586 1 0.0
